data_4119987
loop_
_publ_author_name
'Alexander G. Tskhovrebov'
'Basile Vuichoud'
'Euro Solari'
'Rosario Scopelliti'
'Kay Severin'

_publ_section_title
;
 Adducts of Nitrous Oxide and N-Heterocyclic Carbenes: Syntheses,
 Structures, and Reactivity
;
_journal_name_full 'Journal of the American Chemical Society'
_journal_page_first 9486
_journal_page_last 9492
_journal_paper_doi 10.1021/ja4030287
_journal_volume 135
_journal_year 2013
_chemical_formula_moiety 'C42 H48 Cl4 Cu2 N8 O2'
_chemical_formula_sum 'C42 H48 Cl4 Cu2 N8 O2'
_chemical_formula_weight 965.76
_space_group_IT_number 14
_symmetry_cell_setting monoclinic
_symmetry_space_group_name_Hall '-P 2yn'
_symmetry_space_group_name_H-M 'P 1 21/n 1'
_atom_sites_solution_hydrogens geom
_atom_sites_solution_primary direct
_atom_sites_solution_secondary difmap
_audit_creation_method SHELXL-97
_audit_update_record
;
2013-02-08 # Formatted by publCIF
;
_cell_angle_alpha 90.00
_cell_angle_beta 104.57(3)
_cell_angle_gamma 90.00
_cell_formula_units_Z 2
_cell_length_a 10.965(6)
_cell_length_b 15.158(6)
_cell_length_c 13.673(6)
_cell_measurement_reflns_used 753
_cell_measurement_temperature 140(2)
_cell_measurement_theta_max 20
_cell_measurement_theta_min 3
_cell_volume 2199.5(18)
_computing_cell_refinement 'automar, marresearch, 2010'
_computing_data_collection 'marmux - Micro-beam system, marresearch, 2010'
_computing_data_reduction 'automar, marresearch, 2010'
_computing_molecular_graphics 'Bruker SHELXTL'
_computing_publication_material 'Bruker SHELXTL'
_computing_structure_refinement 'SHELXL-97 (Sheldrick, 1997)'
_computing_structure_solution 'SHELXS-97 (Sheldrick, 1990)'
_diffrn_ambient_temperature 140(2)
_diffrn_measured_fraction_theta_full 0.989
_diffrn_measured_fraction_theta_max 0.981
_diffrn_measurement_device_type marmux
_diffrn_measurement_method '\p scans'
_diffrn_radiation_monochromator graphite
_diffrn_radiation_source 'fine-focus sealed tube'
_diffrn_radiation_type MoK\a
_diffrn_radiation_wavelength 0.71073
_diffrn_reflns_av_R_equivalents 0.0640
_diffrn_reflns_av_sigmaI/netI 0.0888
_diffrn_reflns_limit_h_max 14
_diffrn_reflns_limit_h_min -14
_diffrn_reflns_limit_k_max 19
_diffrn_reflns_limit_k_min -19
_diffrn_reflns_limit_l_max 17
_diffrn_reflns_limit_l_min -17
_diffrn_reflns_number 9712
_diffrn_reflns_theta_full 25.00
_diffrn_reflns_theta_max 27.70
_diffrn_reflns_theta_min 2.52
_exptl_absorpt_coefficient_mu 1.255
_exptl_absorpt_correction_type none
_exptl_crystal_colour 'dark orange'
_exptl_crystal_density_diffrn 1.458
_exptl_crystal_description prismatic
_exptl_crystal_F_000 996
_exptl_crystal_size_max 0.30
_exptl_crystal_size_mid 0.27
_exptl_crystal_size_min 0.21
_refine_diff_density_max 0.572
_refine_diff_density_min -0.733
_refine_diff_density_rms 0.100
_refine_ls_extinction_method none
_refine_ls_goodness_of_fit_ref 0.963
_refine_ls_hydrogen_treatment constr
_refine_ls_matrix_type full
_refine_ls_number_parameters 262
_refine_ls_number_reflns 5060
_refine_ls_number_restraints 0
_refine_ls_restrained_S_all 0.963
_refine_ls_R_factor_all 0.0944
_refine_ls_R_factor_gt 0.0595
_refine_ls_shift/su_max 0.001
_refine_ls_shift/su_mean 0.000
_refine_ls_structure_factor_coef Fsqd
_refine_ls_weighting_details 'calc w=1/[\s^2^(Fo^2^)+(0.0933P)^2^+0.0000P] where P=(Fo^2^+2Fc^2^)/3'
_refine_ls_weighting_scheme calc
_refine_ls_wR_factor_gt 0.1486
_refine_ls_wR_factor_ref 0.1680
_reflns_number_gt 3179
_reflns_number_total 5060
_reflns_threshold_expression >2sigma(I)
_cod_data_source_file ja4030287_si_015.cif
_cod_data_source_block al420
_cod_original_cell_volume 2199.4(18)
_cod_original_sg_symbol_H-M 'P 21/n'
_cod_database_code 4119987

loop_
_symmetry_equiv_pos_as_xyz
'x, y, z'
'-x+1/2, y+1/2, -z+1/2'
'-x, -y, -z'
'x-1/2, -y-1/2, z-1/2'

loop_
_atom_site_label
_atom_site_type_symbol
_atom_site_fract_x
_atom_site_fract_y
_atom_site_fract_z
_atom_site_U_iso_or_equiv
_atom_site_adp_type
_atom_site_occupancy
_atom_site_symmetry_multiplicity
_atom_site_calc_flag
_atom_site_refinement_flags
Cu1 Cu 0.40258(4) 0.55409(3) 0.55268(3) 0.03502(17) Uani 1 1 d .
Cl1 Cl 0.23092(10) 0.63620(8) 0.50031(8) 0.0463(3) Uani 1 1 d .
Cl2 Cl 0.40522(10) 0.51436(8) 0.39248(8) 0.0486(3) Uani 1 1 d .
O1 O 0.4059(3) 0.57850(18) 0.6991(2) 0.0376(6) Uani 1 1 d .
N1 N 0.2676(3) 0.3462(2) 0.7813(2) 0.0352(7) Uani 1 1 d .
N2 N 0.2859(3) 0.2998(2) 0.6347(2) 0.0352(7) Uani 1 1 d .
N3 N 0.3329(3) 0.4504(2) 0.6625(2) 0.0338(7) Uani 1 1 d .
N4 N 0.3673(3) 0.5086(2) 0.7335(2) 0.0379(7) Uani 1 1 d .
C1 C 0.2969(3) 0.3711(3) 0.6945(3) 0.0338(8) Uani 1 1 d .
C2 C 0.2387(4) 0.2568(3) 0.7749(3) 0.0402(9) Uani 1 1 d .
H2 H 0.2157 0.2220 0.8252 0.048 Uiso 1 1 calc R
C3 C 0.2495(4) 0.2286(3) 0.6836(3) 0.0415(9) Uani 1 1 d .
H3 H 0.2347 0.1703 0.6579 0.050 Uiso 1 1 calc R
C4 C 0.2601(4) 0.4017(3) 0.8657(3) 0.0351(8) Uani 1 1 d .
C5 C 0.1537(4) 0.4554(3) 0.8555(3) 0.0436(10) Uani 1 1 d .
C6 C 0.1474(5) 0.5065(3) 0.9399(4) 0.0524(12) Uani 1 1 d .
H6 H 0.0767 0.5438 0.9356 0.063 Uiso 1 1 calc R
C7 C 0.2408(5) 0.5038(3) 1.0286(4) 0.0519(11) Uani 1 1 d .
C8 C 0.3440(5) 0.4507(3) 1.0332(3) 0.0473(10) Uani 1 1 d .
H8 H 0.4094 0.4500 1.0938 0.057 Uiso 1 1 calc R
C9 C 0.3566(4) 0.3980(3) 0.9529(3) 0.0403(9) Uani 1 1 d .
C10 C 0.0533(4) 0.4609(4) 0.7572(4) 0.0579(13) Uani 1 1 d .
H10A H 0.0868 0.4921 0.7068 0.087 Uiso 1 1 calc R
H10B H -0.0198 0.4929 0.7681 0.087 Uiso 1 1 calc R
H10C H 0.0277 0.4012 0.7329 0.087 Uiso 1 1 calc R
C11 C 0.2325(7) 0.5600(4) 1.1187(4) 0.0773(18) Uani 1 1 d .
H11A H 0.2800 0.6147 1.1185 0.116 Uiso 1 1 calc R
H11B H 0.2681 0.5274 1.1813 0.116 Uiso 1 1 calc R
H11C H 0.1441 0.5741 1.1143 0.116 Uiso 1 1 calc R
C12 C 0.4697(4) 0.3400(3) 0.9614(4) 0.0520(11) Uani 1 1 d .
H12A H 0.4475 0.2789 0.9725 0.078 Uiso 1 1 calc R
H12B H 0.5379 0.3596 1.0183 0.078 Uiso 1 1 calc R
H12C H 0.4976 0.3436 0.8988 0.078 Uiso 1 1 calc R
C13 C 0.3090(3) 0.2983(3) 0.5347(3) 0.0336(8) Uani 1 1 d .
C14 C 0.4223(4) 0.2638(3) 0.5237(3) 0.0390(9) Uani 1 1 d .
C15 C 0.4397(4) 0.2581(3) 0.4269(3) 0.0402(9) Uani 1 1 d .
H15 H 0.5162 0.2342 0.4178 0.048 Uiso 1 1 calc R
C16 C 0.3477(4) 0.2865(3) 0.3426(3) 0.0375(9) Uani 1 1 d .
C17 C 0.2371(4) 0.3226(3) 0.3580(3) 0.0378(9) Uani 1 1 d .
H17 H 0.1741 0.3423 0.3009 0.045 Uiso 1 1 calc R
C18 C 0.2154(3) 0.3311(3) 0.4530(3) 0.0352(8) Uani 1 1 d .
C19 C 0.5245(4) 0.2346(3) 0.6147(3) 0.0488(11) Uani 1 1 d .
H19A H 0.5593 0.2863 0.6553 0.073 Uiso 1 1 calc R
H19B H 0.5917 0.2047 0.5919 0.073 Uiso 1 1 calc R
H19C H 0.4887 0.1940 0.6557 0.073 Uiso 1 1 calc R
C20 C 0.3658(4) 0.2759(3) 0.2375(3) 0.0478(10) Uani 1 1 d .
H20A H 0.3263 0.2208 0.2080 0.072 Uiso 1 1 calc R
H20B H 0.4561 0.2742 0.2408 0.072 Uiso 1 1 calc R
H20C H 0.3268 0.3257 0.1955 0.072 Uiso 1 1 calc R
C21 C 0.0997(4) 0.3769(3) 0.4674(3) 0.0400(9) Uani 1 1 d .
H21A H 0.0754 0.3513 0.5255 0.060 Uiso 1 1 calc R
H21B H 0.0307 0.3695 0.4065 0.060 Uiso 1 1 calc R
H21C H 0.1175 0.4399 0.4794 0.060 Uiso 1 1 calc R

loop_
_atom_site_aniso_label
_atom_site_aniso_U_11
_atom_site_aniso_U_22
_atom_site_aniso_U_33
_atom_site_aniso_U_23
_atom_site_aniso_U_13
_atom_site_aniso_U_12
Cu1 0.0395(3) 0.0340(3) 0.0335(3) -0.0003(2) 0.01277(19) 0.0006(2)
Cl1 0.0474(5) 0.0504(7) 0.0405(5) 0.0013(5) 0.0100(4) 0.0117(5)
Cl2 0.0510(6) 0.0480(7) 0.0507(6) -0.0038(5) 0.0200(5) 0.0015(5)
O1 0.0460(15) 0.0326(15) 0.0364(14) 0.0012(12) 0.0144(12) -0.0024(12)
N1 0.0402(17) 0.0337(18) 0.0339(17) 0.0031(14) 0.0137(13) -0.0010(14)
N2 0.0406(17) 0.0335(18) 0.0313(16) 0.0007(14) 0.0085(13) -0.0054(14)
N3 0.0387(17) 0.0315(17) 0.0327(16) -0.0005(13) 0.0120(13) -0.0033(13)
N4 0.0445(18) 0.0338(19) 0.0364(17) -0.0018(14) 0.0122(14) -0.0039(14)
C1 0.0360(19) 0.034(2) 0.0309(18) 0.0046(16) 0.0076(14) -0.0045(16)
C2 0.047(2) 0.036(2) 0.038(2) 0.0040(17) 0.0120(17) -0.0085(18)
C3 0.046(2) 0.033(2) 0.044(2) 0.0023(18) 0.0085(17) -0.0064(17)
C4 0.041(2) 0.034(2) 0.0330(19) 0.0043(16) 0.0152(16) 0.0037(16)
C5 0.047(2) 0.042(2) 0.046(2) 0.0153(19) 0.0200(19) 0.0058(18)
C6 0.065(3) 0.042(3) 0.061(3) 0.009(2) 0.035(2) 0.015(2)
C7 0.076(3) 0.039(3) 0.049(3) 0.004(2) 0.032(2) 0.006(2)
C8 0.066(3) 0.036(2) 0.039(2) 0.0015(19) 0.012(2) 0.002(2)
C9 0.051(2) 0.036(2) 0.036(2) 0.0024(17) 0.0131(17) 0.0013(18)
C10 0.045(2) 0.069(4) 0.059(3) 0.014(3) 0.013(2) 0.015(2)
C11 0.119(5) 0.069(4) 0.055(3) -0.008(3) 0.043(3) 0.016(3)
C12 0.047(2) 0.049(3) 0.055(3) 0.001(2) 0.004(2) 0.011(2)
C13 0.0382(19) 0.032(2) 0.0292(18) -0.0006(15) 0.0065(15) -0.0026(16)
C14 0.0373(19) 0.040(2) 0.038(2) -0.0013(18) 0.0051(16) -0.0019(17)
C15 0.038(2) 0.041(2) 0.041(2) -0.0024(18) 0.0101(16) 0.0017(17)
C16 0.040(2) 0.039(2) 0.033(2) -0.0025(17) 0.0076(15) -0.0069(17)
C17 0.040(2) 0.035(2) 0.034(2) 0.0014(16) 0.0025(15) -0.0058(17)
C18 0.0322(18) 0.031(2) 0.040(2) -0.0037(16) 0.0053(15) -0.0039(16)
C19 0.045(2) 0.053(3) 0.043(2) 0.005(2) 0.0023(18) 0.005(2)
C20 0.054(2) 0.054(3) 0.035(2) -0.006(2) 0.0122(18) -0.007(2)
C21 0.041(2) 0.034(2) 0.041(2) 0.0040(17) 0.0028(17) 0.0005(17)

loop_
_atom_type_symbol
_atom_type_description
_atom_type_scat_dispersion_real
_atom_type_scat_dispersion_imag
_atom_type_scat_source
C C 0.0033 0.0016 'International Tables Vol C Tables 4.2.6.8 and 6.1.1.4'
H H 0.0000 0.0000 'International Tables Vol C Tables 4.2.6.8 and 6.1.1.4'
N N 0.0061 0.0033 'International Tables Vol C Tables 4.2.6.8 and 6.1.1.4'
O O 0.0106 0.0060 'International Tables Vol C Tables 4.2.6.8 and 6.1.1.4'
Cl Cl 0.1484 0.1585 'International Tables Vol C Tables 4.2.6.8 and 6.1.1.4'
Cu Cu 0.3201 1.2651 'International Tables Vol C Tables 4.2.6.8 and 6.1.1.4'

loop_
_geom_angle_atom_site_label_1
_geom_angle_atom_site_label_2
_geom_angle_atom_site_label_3
_geom_angle
_geom_angle_site_symmetry_1
_geom_angle_site_symmetry_3
O1 Cu1 Cl1 91.12(9) . .
O1 Cu1 Cl2 174.90(9) . .
Cl1 Cu1 Cl2 93.04(5) . .
O1 Cu1 Cl2 88.45(9) . 3_666
Cl1 Cu1 Cl2 172.62(5) . 3_666
Cl2 Cu1 Cl2 87.81(5) . 3_666
O1 Cu1 N3 55.77(11) . .
Cl1 Cu1 N3 100.92(9) . .
Cl2 Cu1 N3 120.37(9) . .
Cl2 Cu1 N3 84.91(9) 3_666 .
Cu1 Cl2 Cu1 92.18(5) . 3_666
N4 O1 Cu1 106.7(2) . .
C1 N1 C2 108.4(3) . .
C1 N1 C4 127.5(3) . .
C2 N1 C4 124.0(3) . .
C1 N2 C3 109.1(3) . .
C1 N2 C13 125.1(3) . .
C3 N2 C13 125.8(3) . .
N4 N3 C1 114.3(3) . .
N4 N3 Cu1 86.8(2) . .
C1 N3 Cu1 157.9(3) . .
O1 N4 N3 110.6(3) . .
N2 C1 N1 107.7(3) . .
N2 C1 N3 120.1(3) . .
N1 C1 N3 132.3(4) . .
C3 C2 N1 107.2(3) . .
C3 C2 H2 126.4 . .
N1 C2 H2 126.4 . .
C2 C3 N2 107.7(4) . .
C2 C3 H3 126.2 . .
N2 C3 H3 126.2 . .
C9 C4 C5 123.2(4) . .
C9 C4 N1 118.7(3) . .
C5 C4 N1 118.1(4) . .
C4 C5 C6 116.7(4) . .
C4 C5 C10 121.6(4) . .
C6 C5 C10 121.6(4) . .
C7 C6 C5 121.8(4) . .
C7 C6 H6 119.1 . .
C5 C6 H6 119.1 . .
C8 C7 C6 118.5(4) . .
C8 C7 C11 120.5(5) . .
C6 C7 C11 121.0(5) . .
C7 C8 C9 122.9(4) . .
C7 C8 H8 118.5 . .
C9 C8 H8 118.5 . .
C4 C9 C8 116.8(4) . .
C4 C9 C12 121.9(4) . .
C8 C9 C12 121.3(4) . .
C5 C10 H10A 109.5 . .
C5 C10 H10B 109.5 . .
H10A C10 H10B 109.5 . .
C5 C10 H10C 109.5 . .
H10A C10 H10C 109.5 . .
H10B C10 H10C 109.5 . .
C7 C11 H11A 109.5 . .
C7 C11 H11B 109.5 . .
H11A C11 H11B 109.5 . .
C7 C11 H11C 109.5 . .
H11A C11 H11C 109.5 . .
H11B C11 H11C 109.5 . .
C9 C12 H12A 109.5 . .
C9 C12 H12B 109.5 . .
H12A C12 H12B 109.5 . .
C9 C12 H12C 109.5 . .
H12A C12 H12C 109.5 . .
H12B C12 H12C 109.5 . .
C14 C13 C18 122.7(4) . .
C14 C13 N2 118.7(3) . .
C18 C13 N2 118.6(3) . .
C15 C14 C13 118.0(4) . .
C15 C14 C19 120.9(4) . .
C13 C14 C19 121.1(4) . .
C14 C15 C16 121.6(4) . .
C14 C15 H15 119.2 . .
C16 C15 H15 119.2 . .
C17 C16 C15 118.2(4) . .
C17 C16 C20 120.9(4) . .
C15 C16 C20 120.9(4) . .
C18 C17 C16 122.6(4) . .
C18 C17 H17 118.7 . .
C16 C17 H17 118.7 . .
C17 C18 C13 116.8(3) . .
C17 C18 C21 121.0(3) . .
C13 C18 C21 122.1(4) . .
C14 C19 H19A 109.5 . .
C14 C19 H19B 109.5 . .
H19A C19 H19B 109.5 . .
C14 C19 H19C 109.5 . .
H19A C19 H19C 109.5 . .
H19B C19 H19C 109.5 . .
C16 C20 H20A 109.5 . .
C16 C20 H20B 109.5 . .
H20A C20 H20B 109.5 . .
C16 C20 H20C 109.5 . .
H20A C20 H20C 109.5 . .
H20B C20 H20C 109.5 . .
C18 C21 H21A 109.5 . .
C18 C21 H21B 109.5 . .
H21A C21 H21B 109.5 . .
C18 C21 H21C 109.5 . .
H21A C21 H21C 109.5 . .
H21B C21 H21C 109.5 . .

loop_
_geom_bond_atom_site_label_1
_geom_bond_atom_site_label_2
_geom_bond_distance
_geom_bond_site_symmetry_2
Cu1 O1 2.027(3) .
Cu1 Cl1 2.2196(14) .
Cu1 Cl2 2.2788(15) .
Cu1 Cl2 2.2990(16) 3_666
Cu1 N3 2.426(3) .
Cl2 Cu1 2.2990(16) 3_666
O1 N4 1.274(4) .
N1 C1 1.359(5) .
N1 C2 1.389(5) .
N1 C4 1.448(5) .
N2 C1 1.342(5) .
N2 C3 1.380(5) .
N2 C13 1.452(5) .
N3 N4 1.296(4) .
N3 C1 1.371(5) .
C2 C3 1.351(6) .
C2 H2 0.9500 .
C3 H3 0.9500 .
C4 C9 1.382(6) .
C4 C5 1.400(6) .
C5 C6 1.406(6) .
C5 C10 1.510(6) .
C6 C7 1.378(7) .
C6 H6 0.9500 .
C7 C8 1.377(7) .
C7 C11 1.519(6) .
C8 C9 1.392(6) .
C8 H8 0.9500 .
C9 C12 1.501(6) .
C10 H10A 0.9800 .
C10 H10B 0.9800 .
C10 H10C 0.9800 .
C11 H11A 0.9800 .
C11 H11B 0.9800 .
C11 H11C 0.9800 .
C12 H12A 0.9800 .
C12 H12B 0.9800 .
C12 H12C 0.9800 .
C13 C14 1.391(5) .
C13 C18 1.404(5) .
C14 C15 1.387(6) .
C14 C19 1.517(5) .
C15 C16 1.395(5) .
C15 H15 0.9500 .
C16 C17 1.394(6) .
C16 C20 1.507(5) .
C17 C18 1.385(5) .
C17 H17 0.9500 .
C18 C21 1.502(5) .
C19 H19A 0.9800 .
C19 H19B 0.9800 .
C19 H19C 0.9800 .
C20 H20A 0.9800 .
C20 H20B 0.9800 .
C20 H20C 0.9800 .
C21 H21A 0.9800 .
C21 H21B 0.9800 .
C21 H21C 0.9800 .

loop_
_geom_torsion_atom_site_label_1
_geom_torsion_atom_site_label_2
_geom_torsion_atom_site_label_3
_geom_torsion_atom_site_label_4
_geom_torsion
_geom_torsion_site_symmetry_1
_geom_torsion_site_symmetry_4
Cl1 Cu1 Cl2 Cu1 172.66(5) . 3_666
Cl2 Cu1 Cl2 Cu1 0.0 3_666 3_666
N3 Cu1 Cl2 Cu1 -82.80(10) . 3_666
Cl1 Cu1 O1 N4 104.9(2) . .
Cl2 Cu1 O1 N4 -82.5(2) 3_666 .
N3 Cu1 O1 N4 2.4(2) . .
O1 Cu1 N3 N4 -2.3(2) . .
Cl1 Cu1 N3 N4 -86.1(2) . .
Cl2 Cu1 N3 N4 173.74(18) . .
Cl2 Cu1 N3 N4 89.3(2) 3_666 .
O1 Cu1 N3 C1 -165.5(7) . .
Cl1 Cu1 N3 C1 110.6(7) . .
Cl2 Cu1 N3 C1 10.5(7) . .
Cl2 Cu1 N3 C1 -73.9(7) 3_666 .
Cu1 O1 N4 N3 -4.0(3) . .
C1 N3 N4 O1 176.4(3) . .
Cu1 N3 N4 O1 3.2(3) . .
C3 N2 C1 N1 -0.1(4) . .
C13 N2 C1 N1 180.0(3) . .
C3 N2 C1 N3 179.6(3) . .
C13 N2 C1 N3 -0.2(6) . .
C2 N1 C1 N2 0.5(4) . .
C4 N1 C1 N2 -176.6(3) . .
C2 N1 C1 N3 -179.3(4) . .
C4 N1 C1 N3 3.7(7) . .
N4 N3 C1 N2 -165.3(3) . .
Cu1 N3 C1 N2 -3.8(9) . .
N4 N3 C1 N1 14.4(6) . .
Cu1 N3 C1 N1 176.0(4) . .
C1 N1 C2 C3 -0.7(4) . .
C4 N1 C2 C3 176.5(3) . .
N1 C2 C3 N2 0.6(4) . .
C1 N2 C3 C2 -0.3(4) . .
C13 N2 C3 C2 179.6(3) . .
C1 N1 C4 C9 -104.5(5) . .
C2 N1 C4 C9 78.9(5) . .
C1 N1 C4 C5 76.7(5) . .
C2 N1 C4 C5 -100.0(5) . .
C9 C4 C5 C6 -0.7(6) . .
N1 C4 C5 C6 178.1(4) . .
C9 C4 C5 C10 177.0(4) . .
N1 C4 C5 C10 -4.2(6) . .
C4 C5 C6 C7 -0.2(7) . .
C10 C5 C6 C7 -177.9(4) . .
C5 C6 C7 C8 1.3(7) . .
C5 C6 C7 C11 179.5(5) . .
C6 C7 C8 C9 -1.6(7) . .
C11 C7 C8 C9 -179.8(5) . .
C5 C4 C9 C8 0.5(6) . .
N1 C4 C9 C8 -178.3(4) . .
C5 C4 C9 C12 -179.7(4) . .
N1 C4 C9 C12 1.5(6) . .
C7 C8 C9 C4 0.7(7) . .
C7 C8 C9 C12 -179.1(4) . .
C1 N2 C13 C14 101.8(5) . .
C3 N2 C13 C14 -78.1(5) . .
C1 N2 C13 C18 -78.8(5) . .
C3 N2 C13 C18 101.4(5) . .
C18 C13 C14 C15 -3.2(6) . .
N2 C13 C14 C15 176.2(4) . .
C18 C13 C14 C19 175.9(4) . .
N2 C13 C14 C19 -4.6(6) . .
C13 C14 C15 C16 0.6(6) . .
C19 C14 C15 C16 -178.6(4) . .
C14 C15 C16 C17 1.1(6) . .
C14 C15 C16 C20 -177.2(4) . .
C15 C16 C17 C18 -0.2(6) . .
C20 C16 C17 C18 178.0(4) . .
C16 C17 C18 C13 -2.2(6) . .
C16 C17 C18 C21 175.1(4) . .
C14 C13 C18 C17 4.0(6) . .
N2 C13 C18 C17 -175.4(3) . .
C14 C13 C18 C21 -173.3(4) . .
N2 C13 C18 C21 7.3(6) . .
